data_7121630
loop_
_publ_author_name
'Li, Ni-Ya'
'Liu, Dong'
'Abrahams, Brendan F.'
'Lang, Jian-Ping'

_publ_section_title
;
 Covalent switching, involving divinylbenzene ligands within 3D
 coordination polymers, indicated by changes in fluorescence.
;
_journal_issue 46
_journal_name_full 'Chemical communications (Cambridge, England)'
_journal_page_first 5831
_journal_page_last 5834
_journal_paper_doi 10.1039/c8cc02743a
_journal_volume 54
_journal_year 2018
_chemical_formula_moiety 'C36 H22 N2 O8 Zn2'
_chemical_formula_sum 'C36 H22 N2 O8 Zn2'
_chemical_formula_weight 741.34
_space_group_crystal_system triclinic
_space_group_IT_number 2
_space_group_name_Hall '-P 1'
_space_group_name_H-M_alt 'P -1'
_symmetry_space_group_name_Hall '-P 1'
_symmetry_space_group_name_H-M 'P -1'
_atom_sites_solution_hydrogens geom
_audit_creation_method SHELXL-2014/7
_audit_update_record
;
2018-02-19 deposited with the CCDC.
2018-05-08 downloaded from the CCDC.
;
_cell_angle_alpha 94.67(3)
_cell_angle_beta 108.33(3)
_cell_angle_gamma 104.03(3)
_cell_formula_units_Z 2
_cell_length_a 10.502(2)
_cell_length_b 11.871(2)
_cell_length_c 13.571(3)
_cell_measurement_reflns_used 23881
_cell_measurement_temperature 223(2)
_cell_measurement_theta_max 27.55
_cell_measurement_theta_min 3.059
_cell_volume 1535.1(7)
_computing_cell_refinement 'Bruker SMART'
_computing_data_collection 'Bruker SMART'
_computing_data_reduction 'Bruker SAINT'
_computing_molecular_graphics CRYSTALMAKER
_computing_structure_refinement 'SHELXL-2014/7 (Sheldrick, 2014)'
_computing_structure_solution 'SHELXL-2014/7 (Sheldrick, 2014)'
_diffrn_ambient_temperature 223(2)
_diffrn_measured_fraction_theta_full 0.997
_diffrn_measured_fraction_theta_max 0.995
_diffrn_measurement_device_type 'CCD area detector'
_diffrn_measurement_method 'phi and omega scans'
_diffrn_radiation_type MoK\a
_diffrn_radiation_wavelength 0.71073
_diffrn_reflns_av_R_equivalents 0.0836
_diffrn_reflns_av_unetI/netI 0.1019
_diffrn_reflns_Laue_measured_fraction_full 0.997
_diffrn_reflns_Laue_measured_fraction_max 0.995
_diffrn_reflns_limit_h_max 13
_diffrn_reflns_limit_h_min -12
_diffrn_reflns_limit_k_max 15
_diffrn_reflns_limit_k_min -15
_diffrn_reflns_limit_l_max 17
_diffrn_reflns_limit_l_min -17
_diffrn_reflns_number 23881
_diffrn_reflns_point_group_measured_fraction_full 0.997
_diffrn_reflns_point_group_measured_fraction_max 0.995
_diffrn_reflns_theta_full 25.242
_diffrn_reflns_theta_max 27.504
_diffrn_reflns_theta_min 3.079
_diffrn_source 'fine-focus sealed tube'
_exptl_absorpt_coefficient_mu 1.622
_exptl_absorpt_correction_T_max 0.924
_exptl_absorpt_correction_T_min 0.868
_exptl_absorpt_correction_type multi-scan
_exptl_absorpt_process_details 'Sadabs, (Sheldrick 2001)'
_exptl_crystal_colour light-yellow
_exptl_crystal_density_diffrn 1.604
_exptl_crystal_description block
_exptl_crystal_F_000 752
_exptl_crystal_size_max 0.110
_exptl_crystal_size_mid 0.080
_exptl_crystal_size_min 0.060
_refine_diff_density_max 0.858
_refine_diff_density_min -0.637
_refine_diff_density_rms 0.096
_refine_ls_extinction_method none
_refine_ls_goodness_of_fit_ref 1.007
_refine_ls_hydrogen_treatment constr
_refine_ls_matrix_type full
_refine_ls_number_parameters 433
_refine_ls_number_reflns 7027
_refine_ls_number_restraints 0
_refine_ls_restrained_S_all 1.007
_refine_ls_R_factor_all 0.1200
_refine_ls_R_factor_gt 0.0526
_refine_ls_shift/su_max 0.000
_refine_ls_shift/su_mean 0.000
_refine_ls_structure_factor_coef Fsqd
_refine_ls_weighting_details 'w=1/[\s^2^(Fo^2^)+(0.0371P)^2^+1.1869P] where P=(Fo^2^+2Fc^2^)/3'
_refine_ls_weighting_scheme calc
_refine_ls_wR_factor_gt 0.0882
_refine_ls_wR_factor_ref 0.1071
_reflns_Friedel_coverage 0.000
_reflns_number_gt 4169
_reflns_number_total 7027
_reflns_threshold_expression 'I > 2\s(I)'
_cod_data_source_file c8cc02743a2.cif
_cod_data_source_block 5
_cod_depositor_comments 'Adding full bibliography for 7121628--7121632.cif.'
_cod_database_code 7121630
_shelx_shelxl_version_number 2014/7
_shelx_space_group_comment
;
The symmetry employed for this shelxl refinement is uniquely defined
by the following loop, which should always be used as a source of
symmetry information in preference to the above space-group names.
They are only intended as comments.
;
_shelx_estimated_absorpt_t_min 0.842
_shelx_estimated_absorpt_t_max 0.909

loop_
_space_group_symop_operation_xyz
'x, y, z'
'-x, -y, -z'

loop_
_atom_site_label
_atom_site_type_symbol
_atom_site_fract_x
_atom_site_fract_y
_atom_site_fract_z
_atom_site_U_iso_or_equiv
_atom_site_adp_type
_atom_site_occupancy
_atom_site_site_symmetry_order
_atom_site_calc_flag
_atom_site_refinement_flags_posn
_atom_site_refinement_flags_adp
Zn1 Zn 0.34067(5) 0.49530(4) 0.29557(3) 0.02600(13) Uani 1 1 d . .
Zn2 Zn 0.55595(5) 0.50188(4) 0.14420(3) 0.02763(14) Uani 1 1 d . .
N1 N 0.7406(3) 0.6305(3) 0.1931(2) 0.0275(8) Uani 1 1 d . .
N2 N 1.1575(4) 1.3777(3) 1.1979(3) 0.0305(8) Uani 1 1 d . .
O1 O 0.6213(3) 0.4247(2) 0.2698(2) 0.0369(7) Uani 1 1 d . .
O2 O 0.4666(3) 0.4015(3) 0.3534(2) 0.0399(8) Uani 1 1 d . .
O3 O 0.7053(4) 0.4337(3) 0.5862(3) 0.0641(11) Uani 1 1 d . .
O4 O 0.5258(5) 0.3043(3) 0.5984(3) 0.0756(13) Uani 1 1 d . .
O5 O 0.2547(3) -0.3471(3) 0.1568(3) 0.0552(10) Uani 1 1 d . .
O6 O 0.4242(3) -0.4320(2) 0.18929(19) 0.0251(6) Uani 1 1 d . .
O7 O 0.4236(4) -0.4145(3) -0.0185(2) 0.0460(9) Uani 1 1 d . .
O8 O 0.5825(4) -0.3033(3) -0.0670(2) 0.0532(10) Uani 1 1 d . .
C1 C 0.8413(5) 0.6409(4) 0.1497(3) 0.0329(10) Uani 1 1 d . .
H1 H 0.8186 0.6000 0.0814 0.039 Uiso 1 1 calc R U
C2 C 0.9757(5) 0.7093(4) 0.2025(3) 0.0404(11) Uani 1 1 d . .
H2 H 1.0445 0.7146 0.1711 0.048 Uiso 1 1 calc R U
C3 C 1.0085(5) 0.7704(4) 0.3023(3) 0.0443(12) Uani 1 1 d . .
H3 H 1.1005 0.8174 0.3392 0.053 Uiso 1 1 calc R U
C4 C 0.9068(4) 0.7631(4) 0.3486(3) 0.0342(10) Uani 1 1 d . .
C5 C 0.7740(5) 0.6910(4) 0.2896(3) 0.0349(11) Uani 1 1 d . .
H5 H 0.7033 0.6842 0.3192 0.042 Uiso 1 1 calc R U
C6 C 0.9382(5) 0.8266(4) 0.4547(3) 0.0430(12) Uani 1 1 d . .
H6 H 1.0323 0.8661 0.4940 0.052 Uiso 1 1 calc R U
C7 C 0.8446(5) 0.8323(4) 0.4990(3) 0.0383(11) Uani 1 1 d . .
H7 H 0.7507 0.7964 0.4566 0.046 Uiso 1 1 calc R U
C8 C 0.8683(4) 0.8879(4) 0.6065(3) 0.0319(10) Uani 1 1 d . .
C9 C 0.7551(5) 0.8916(4) 0.6353(3) 0.0380(11) Uani 1 1 d . .
H9 H 0.6648 0.8632 0.5845 0.046 Uiso 1 1 calc R U
C10 C 0.7705(4) 0.9361(4) 0.7374(3) 0.0338(10) Uani 1 1 d . .
H10 H 0.6911 0.9383 0.7546 0.041 Uiso 1 1 calc R U
C11 C 0.9013(4) 0.9769(3) 0.8136(3) 0.0260(9) Uani 1 1 d . .
C12 C 1.0156(4) 0.9761(4) 0.7843(3) 0.0356(11) Uani 1 1 d . .
H12 H 1.1059 1.0054 0.8349 0.043 Uiso 1 1 calc R U
C13 C 1.0004(5) 0.9334(4) 0.6827(3) 0.0378(11) Uani 1 1 d . .
H13 H 1.0802 0.9350 0.6647 0.045 Uiso 1 1 calc R U
C14 C 0.9151(4) 1.0027(3) 0.9277(3) 0.0268(9) Uani 1 1 d . .
H14 H 0.8297 1.0194 0.9336 0.032 Uiso 1 1 calc R U
C15 C 1.0478(4) 1.0955(3) 1.0057(3) 0.0260(9) Uani 1 1 d . .
H15 H 1.1168 1.1193 0.9701 0.031 Uiso 1 1 calc R U
C16 C 1.0345(4) 1.2044(4) 1.0634(3) 0.0293(10) Uani 1 1 d . .
C17 C 0.9122(5) 1.2329(4) 1.0513(4) 0.0504(14) Uani 1 1 d . .
H17 H 0.8281 1.1850 1.0010 0.060 Uiso 1 1 calc R U
C18 C 0.9114(5) 1.3313(5) 1.1125(5) 0.0660(18) Uani 1 1 d . .
H18 H 0.8275 1.3509 1.1041 0.079 Uiso 1 1 calc R U
C19 C 1.0353(5) 1.4003(4) 1.1859(4) 0.0501(14) Uani 1 1 d . .
H19 H 1.0341 1.4657 1.2292 0.060 Uiso 1 1 calc R U
C20 C 1.1550(4) 1.2807(3) 1.1375(3) 0.0275(9) Uani 1 1 d . .
H20 H 1.2403 1.2636 1.1460 0.033 Uiso 1 1 calc R U
C21 C 0.6205(4) 0.2499(3) 0.4713(3) 0.0260(9) Uani 1 1 d . .
C22 C 0.6340(4) 0.1408(3) 0.4945(3) 0.0278(9) Uani 1 1 d . .
H22 H 0.6497 0.1265 0.5639 0.033 Uiso 1 1 calc R U
C23 C 0.6248(4) 0.0525(3) 0.4169(3) 0.0281(9) Uani 1 1 d . .
H23 H 0.6325 -0.0213 0.4339 0.034 Uiso 1 1 calc R U
C24 C 0.6044(4) 0.0724(3) 0.3143(3) 0.0219(8) Uani 1 1 d . .
C25 C 0.5978(4) 0.1828(3) 0.2923(3) 0.0254(9) Uani 1 1 d . .
H25 H 0.5894 0.1986 0.2242 0.030 Uiso 1 1 calc R U
C26 C 0.6032(4) 0.2709(3) 0.3686(3) 0.0230(9) Uani 1 1 d . .
C27 C 0.5764(4) -0.0263(3) 0.2281(3) 0.0238(9) Uani 1 1 d . .
C28 C 0.4953(4) -0.1375(3) 0.2275(3) 0.0240(9) Uani 1 1 d . .
H28 H 0.4580 -0.1487 0.2817 0.029 Uiso 1 1 calc R U
C29 C 0.4668(4) -0.2327(3) 0.1500(3) 0.0219(8) Uani 1 1 d . .
C30 C 0.5247(4) -0.2162(3) 0.0705(3) 0.0235(9) Uani 1 1 d . .
C31 C 0.6001(4) -0.1045(3) 0.0678(3) 0.0273(9) Uani 1 1 d . .
H31 H 0.6351 -0.0926 0.0125 0.033 Uiso 1 1 calc R U
C32 C 0.6254(4) -0.0094(3) 0.1446(3) 0.0268(9) Uani 1 1 d . .
H32 H 0.6755 0.0662 0.1405 0.032 Uiso 1 1 calc R U
C33 C 0.5628(4) 0.3766(3) 0.3287(3) 0.0287(10) Uani 1 1 d . .
C34 C 0.6185(6) 0.3373(4) 0.5574(3) 0.0428(13) Uani 1 1 d . .
C35 C 0.3715(4) -0.3455(3) 0.1609(3) 0.0274(9) Uani 1 1 d . .
C36 C 0.5089(5) -0.3168(4) -0.0107(3) 0.0299(10) Uani 1 1 d . .

loop_
_atom_site_aniso_label
_atom_site_aniso_U_11
_atom_site_aniso_U_22
_atom_site_aniso_U_33
_atom_site_aniso_U_23
_atom_site_aniso_U_13
_atom_site_aniso_U_12
Zn1 0.0298(3) 0.0203(3) 0.0280(3) -0.0005(2) 0.0117(2) 0.0066(2)
Zn2 0.0339(3) 0.0220(3) 0.0278(3) -0.0036(2) 0.0148(2) 0.0064(2)
N1 0.031(2) 0.0267(19) 0.0212(17) -0.0020(14) 0.0091(15) 0.0043(16)
N2 0.033(2) 0.0241(18) 0.0328(19) -0.0006(15) 0.0109(16) 0.0070(17)
O1 0.0458(19) 0.0293(16) 0.0396(17) 0.0094(14) 0.0174(15) 0.0131(15)
O2 0.050(2) 0.0369(18) 0.0484(18) 0.0151(15) 0.0243(16) 0.0272(17)
O3 0.047(2) 0.051(2) 0.071(2) -0.036(2) 0.0022(19) 0.012(2)
O4 0.134(4) 0.068(3) 0.058(2) 0.017(2) 0.063(3) 0.048(3)
O5 0.0345(19) 0.038(2) 0.104(3) 0.0210(19) 0.033(2) 0.0149(17)
O6 0.0325(16) 0.0197(14) 0.0279(14) 0.0023(11) 0.0156(12) 0.0097(13)
O7 0.070(2) 0.0250(17) 0.0349(17) -0.0089(14) 0.0216(16) -0.0009(18)
O8 0.055(2) 0.056(2) 0.051(2) -0.0150(17) 0.0332(18) 0.0090(19)
C1 0.044(3) 0.031(2) 0.025(2) 0.0019(18) 0.015(2) 0.012(2)
C2 0.033(3) 0.048(3) 0.042(3) 0.003(2) 0.019(2) 0.008(2)
C3 0.030(3) 0.054(3) 0.039(3) -0.005(2) 0.009(2) 0.001(2)
C4 0.031(2) 0.039(3) 0.026(2) -0.0031(19) 0.0076(19) 0.004(2)
C5 0.037(3) 0.035(3) 0.029(2) -0.0030(19) 0.014(2) 0.004(2)
C6 0.035(3) 0.048(3) 0.030(2) -0.010(2) 0.008(2) -0.007(2)
C7 0.037(3) 0.044(3) 0.023(2) -0.004(2) 0.001(2) 0.006(2)
C8 0.028(2) 0.038(3) 0.021(2) -0.0015(18) 0.0025(18) 0.003(2)
C9 0.027(2) 0.048(3) 0.025(2) -0.004(2) 0.0009(19) 0.001(2)
C10 0.022(2) 0.046(3) 0.028(2) 0.000(2) 0.0051(18) 0.006(2)
C11 0.026(2) 0.027(2) 0.0206(19) 0.0016(17) 0.0058(17) 0.0052(19)
C12 0.024(2) 0.046(3) 0.026(2) -0.008(2) 0.0028(19) 0.004(2)
C13 0.031(3) 0.050(3) 0.026(2) -0.004(2) 0.009(2) 0.006(2)
C14 0.025(2) 0.030(2) 0.0232(19) -0.0040(17) 0.0091(17) 0.0055(19)
C15 0.024(2) 0.026(2) 0.023(2) -0.0013(17) 0.0067(17) 0.0004(18)
C16 0.035(2) 0.028(2) 0.021(2) 0.0011(17) 0.0077(18) 0.006(2)
C17 0.035(3) 0.036(3) 0.062(3) -0.012(2) -0.004(2) 0.012(2)
C18 0.030(3) 0.047(3) 0.098(4) -0.022(3) -0.002(3) 0.015(3)
C19 0.037(3) 0.036(3) 0.068(3) -0.015(2) 0.009(3) 0.013(2)
C20 0.030(2) 0.027(2) 0.025(2) -0.0007(17) 0.0126(18) 0.005(2)
C21 0.026(2) 0.028(2) 0.022(2) -0.0038(17) 0.0045(17) 0.0107(19)
C22 0.030(2) 0.029(2) 0.0207(19) 0.0018(17) 0.0040(18) 0.011(2)
C23 0.035(2) 0.0158(19) 0.031(2) 0.0027(17) 0.0073(19) 0.0088(19)
C24 0.021(2) 0.018(2) 0.026(2) -0.0011(16) 0.0078(17) 0.0045(17)
C25 0.030(2) 0.024(2) 0.0210(19) 0.0018(16) 0.0093(17) 0.0063(19)
C26 0.018(2) 0.021(2) 0.028(2) 0.0003(16) 0.0072(17) 0.0035(17)
C27 0.028(2) 0.0163(19) 0.025(2) -0.0008(16) 0.0077(17) 0.0068(18)
C28 0.031(2) 0.021(2) 0.0227(19) 0.0017(16) 0.0132(18) 0.0081(19)
C29 0.023(2) 0.019(2) 0.025(2) 0.0004(16) 0.0089(17) 0.0077(18)
C30 0.023(2) 0.022(2) 0.024(2) -0.0023(16) 0.0051(17) 0.0090(18)
C31 0.031(2) 0.028(2) 0.027(2) 0.0047(18) 0.0152(19) 0.009(2)
C32 0.027(2) 0.019(2) 0.034(2) 0.0003(17) 0.0130(19) 0.0027(19)
C33 0.035(3) 0.018(2) 0.027(2) -0.0021(17) 0.006(2) 0.006(2)
C34 0.060(3) 0.044(3) 0.025(2) -0.001(2) 0.003(2) 0.033(3)
C35 0.027(2) 0.022(2) 0.034(2) 0.0016(18) 0.0129(19) 0.006(2)
C36 0.035(3) 0.033(3) 0.024(2) 0.0007(18) 0.0080(19) 0.018(2)

loop_
_atom_type_symbol
_atom_type_description
_atom_type_scat_dispersion_real
_atom_type_scat_dispersion_imag
_atom_type_scat_source
C C 0.0033 0.0016 'International Tables Vol C Tables 4.2.6.8 and 6.1.1.4'
H H 0.0000 0.0000 'International Tables Vol C Tables 4.2.6.8 and 6.1.1.4'
N N 0.0061 0.0033 'International Tables Vol C Tables 4.2.6.8 and 6.1.1.4'
O O 0.0106 0.0060 'International Tables Vol C Tables 4.2.6.8 and 6.1.1.4'
Zn Zn 0.2839 1.4301 'International Tables Vol C Tables 4.2.6.8 and 6.1.1.4'

loop_
_geom_angle_atom_site_label_1
_geom_angle_atom_site_label_2
_geom_angle_atom_site_label_3
_geom_angle
_geom_angle_site_symmetry_1
_geom_angle_site_symmetry_3
O2 Zn1 O3 107.54(14) . 2_666
O2 Zn1 N2 106.06(13) . 1_444
O3 Zn1 N2 105.61(14) 2_666 1_444
O2 Zn1 O6 101.16(12) . 1_565
O3 Zn1 O6 132.35(14) 2_666 1_565
N2 Zn1 O6 101.79(12) 1_444 1_565
O2 Zn1 C34 107.30(13) . 2_666
O3 Zn1 C34 27.84(16) 2_666 2_666
N2 Zn1 C34 129.72(16) 1_444 2_666
O6 Zn1 C34 107.32(15) 1_565 2_666
O6 Zn2 O1 97.51(11) 1_565 .
O6 Zn2 O7 142.67(13) 1_565 2_655
O1 Zn2 O7 108.99(12) . 2_655
O6 Zn2 N1 106.52(12) 1_565 .
O1 Zn2 N1 91.47(13) . .
O7 Zn2 N1 98.78(13) 2_655 .
O6 Zn2 O8 102.04(11) 1_565 2_655
O1 Zn2 O8 81.66(12) . 2_655
O7 Zn2 O8 58.22(12) 2_655 2_655
N1 Zn2 O8 151.26(12) . 2_655
O6 Zn2 C36 125.93(13) 1_565 2_655
O1 Zn2 C36 94.54(13) . 2_655
O7 Zn2 C36 29.32(13) 2_655 2_655
N1 Zn2 C36 125.66(14) . 2_655
O8 Zn2 C36 28.97(12) 2_655 2_655
C5 N1 C1 118.3(4) . .
C5 N1 Zn2 114.0(3) . .
C1 N1 Zn2 125.8(3) . .
C19 N2 C20 117.4(4) . .
C19 N2 Zn1 120.2(3) . 1_666
C20 N2 Zn1 122.2(3) . 1_666
C33 O1 Zn2 133.3(3) . .
C33 O2 Zn1 132.5(3) . .
C34 O3 Zn1 102.4(3) . 2_666
C35 O6 Zn2 131.2(2) . 1_545
C35 O6 Zn1 108.5(2) . 1_545
Zn2 O6 Zn1 120.27(13) 1_545 1_545
C36 O7 Zn2 98.7(3) . 2_655
C36 O8 Zn2 81.7(3) . 2_655
N1 C1 C2 121.9(4) . .
N1 C1 H1 119.1 . .
C2 C1 H1 119.1 . .
C1 C2 C3 119.1(4) . .
C1 C2 H2 120.5 . .
C3 C2 H2 120.5 . .
C2 C3 C4 120.6(4) . .
C2 C3 H3 119.7 . .
C4 C3 H3 119.7 . .
C5 C4 C3 116.3(4) . .
C5 C4 C6 121.7(4) . .
C3 C4 C6 122.0(4) . .
N1 C5 C4 123.9(4) . .
N1 C5 H5 118.0 . .
C4 C5 H5 118.0 . .
C7 C6 C4 124.9(4) . .
C7 C6 H6 117.5 . .
C4 C6 H6 117.5 . .
C6 C7 C8 128.1(4) . .
C6 C7 H7 115.9 . .
C8 C7 H7 115.9 . .
C9 C8 C13 117.7(4) . .
C9 C8 C7 119.0(4) . .
C13 C8 C7 123.2(4) . .
C8 C9 C10 121.6(4) . .
C8 C9 H9 119.2 . .
C10 C9 H9 119.2 . .
C11 C10 C9 120.4(4) . .
C11 C10 H10 119.8 . .
C9 C10 H10 119.8 . .
C10 C11 C12 118.0(4) . .
C10 C11 C14 119.7(4) . .
C12 C11 C14 121.6(3) . .
C13 C12 C11 121.5(4) . .
C13 C12 H12 119.2 . .
C11 C12 H12 119.2 . .
C12 C13 C8 120.6(4) . .
C12 C13 H13 119.7 . .
C8 C13 H13 119.7 . .
C11 C14 C15 119.2(3) . .
C11 C14 C15 114.9(3) . 2_777
C15 C14 C15 90.1(3) . 2_777
C11 C14 H14 110.4 . .
C15 C14 H14 110.4 . .
C15 C14 H14 110.4 2_777 .
C16 C15 C14 120.1(3) . .
C16 C15 C14 117.2(3) . 2_777
C14 C15 C14 89.9(3) . 2_777
C16 C15 H15 109.4 . .
C14 C15 H15 109.4 . .
C14 C15 H15 109.4 2_777 .
C17 C16 C20 116.5(4) . .
C17 C16 C15 125.6(4) . .
C20 C16 C15 117.9(4) . .
C16 C17 C18 120.6(4) . .
C16 C17 H17 119.7 . .
C18 C17 H17 119.7 . .
C19 C18 C17 118.9(5) . .
C19 C18 H18 120.5 . .
C17 C18 H18 120.5 . .
N2 C19 C18 122.4(4) . .
N2 C19 H19 118.8 . .
C18 C19 H19 118.8 . .
N2 C20 C16 124.2(4) . .
N2 C20 H20 117.9 . .
C16 C20 H20 117.9 . .
C22 C21 C26 118.5(3) . .
C22 C21 C34 117.8(4) . .
C26 C21 C34 123.7(4) . .
C23 C22 C21 121.0(4) . .
C23 C22 H22 119.5 . .
C21 C22 H22 119.5 . .
C22 C23 C24 120.5(4) . .
C22 C23 H23 119.7 . .
C24 C23 H23 119.7 . .
C25 C24 C23 118.5(3) . .
C25 C24 C27 120.7(3) . .
C23 C24 C27 120.6(3) . .
C24 C25 C26 121.5(4) . .
C24 C25 H25 119.2 . .
C26 C25 H25 119.2 . .
C25 C26 C21 119.9(4) . .
C25 C26 C33 115.7(3) . .
C21 C26 C33 123.4(3) . .
C28 C27 C32 118.2(3) . .
C28 C27 C24 119.9(3) . .
C32 C27 C24 121.8(3) . .
C27 C28 C29 122.5(4) . .
C27 C28 H28 118.8 . .
C29 C28 H28 118.8 . .
C28 C29 C30 118.6(4) . .
C28 C29 C35 114.5(3) . .
C30 C29 C35 126.9(3) . .
C31 C30 C29 119.1(3) . .
C31 C30 C36 119.1(4) . .
C29 C30 C36 121.8(4) . .
C30 C31 C32 121.6(4) . .
C30 C31 H31 119.2 . .
C32 C31 H31 119.2 . .
C31 C32 C27 119.8(4) . .
C31 C32 H32 120.1 . .
C27 C32 H32 120.1 . .
O1 C33 O2 127.0(4) . .
O1 C33 C26 117.4(4) . .
O2 C33 C26 115.4(4) . .
O3 C34 O4 123.0(4) . .
O3 C34 C21 120.3(5) . .
O4 C34 C21 116.7(5) . .
O3 C34 Zn1 49.8(2) . 2_666
O4 C34 Zn1 73.2(3) . 2_666
C21 C34 Zn1 169.7(4) . 2_666
O5 C35 O6 121.7(4) . .
O5 C35 C29 118.7(4) . .
O6 C35 C29 118.9(3) . .
O8 C36 O7 121.2(4) . .
O8 C36 C30 119.7(4) . .
O7 C36 C30 119.1(4) . .
O8 C36 Zn2 69.4(2) . 2_655
O7 C36 Zn2 52.03(19) . 2_655
C30 C36 Zn2 170.6(3) . 2_655

loop_
_geom_bond_atom_site_label_1
_geom_bond_atom_site_label_2
_geom_bond_distance
_geom_bond_site_symmetry_2
Zn1 O2 1.951(3) .
Zn1 O3 1.996(3) 2_666
Zn1 N2 2.049(3) 1_444
Zn1 O6 2.056(3) 1_565
Zn1 C34 2.553(4) 2_666
Zn2 O6 1.971(2) 1_565
Zn2 O1 2.010(3) .
Zn2 O7 2.020(3) 2_655
Zn2 N1 2.030(3) .
Zn2 O8 2.397(3) 2_655
Zn2 C36 2.534(4) 2_655
N1 C5 1.338(5) .
N1 C1 1.349(5) .
N2 C19 1.337(5) .
N2 C20 1.348(5) .
N2 Zn1 2.049(3) 1_666
O1 C33 1.248(5) .
O2 C33 1.251(5) .
O3 C34 1.220(6) .
O3 Zn1 1.996(3) 2_666
O4 C34 1.266(6) .
O5 C35 1.206(5) .
O6 C35 1.310(5) .
O6 Zn2 1.971(2) 1_545
O6 Zn1 2.056(3) 1_545
O7 C36 1.255(5) .
O7 Zn2 2.020(3) 2_655
O8 C36 1.240(5) .
O8 Zn2 2.397(3) 2_655
C1 C2 1.371(6) .
C1 H1 0.9400 .
C2 C3 1.380(6) .
C2 H2 0.9400 .
C3 C4 1.390(6) .
C3 H3 0.9400 .
C4 C5 1.388(6) .
C4 C6 1.467(5) .
C5 H5 0.9400 .
C6 C7 1.315(6) .
C6 H6 0.9400 .
C7 C8 1.471(5) .
C7 H7 0.9400 .
C8 C9 1.372(6) .
C8 C13 1.389(6) .
C9 C10 1.387(5) .
C9 H9 0.9400 .
C10 C11 1.376(5) .
C10 H10 0.9400 .
C11 C12 1.380(5) .
C11 C14 1.508(5) .
C12 C13 1.375(5) .
C12 H12 0.9400 .
C13 H13 0.9400 .
C14 C15 1.554(5) .
C14 C15 1.580(6) 2_777
C14 H14 0.9900 .
C15 C16 1.515(5) .
C15 C14 1.580(6) 2_777
C15 H15 0.9900 .
C16 C17 1.371(6) .
C16 C20 1.388(5) .
C17 C18 1.380(6) .
C17 H17 0.9400 .
C18 C19 1.376(6) .
C18 H18 0.9400 .
C19 H19 0.9400 .
C20 H20 0.9400 .
C21 C22 1.388(5) .
C21 C26 1.399(5) .
C21 C34 1.506(5) .
C22 C23 1.387(5) .
C22 H22 0.9400 .
C23 C24 1.390(5) .
C23 H23 0.9400 .
C24 C25 1.380(5) .
C24 C27 1.490(5) .
C25 C26 1.388(5) .
C25 H25 0.9400 .
C26 C33 1.507(5) .
C27 C28 1.384(5) .
C27 C32 1.393(5) .
C28 C29 1.385(5) .
C28 H28 0.9400 .
C29 C30 1.401(5) .
C29 C35 1.514(5) .
C30 C31 1.381(5) .
C30 C36 1.498(5) .
C31 C32 1.386(5) .
C31 H31 0.9400 .
C32 H32 0.9400 .
C34 Zn1 2.553(4) 2_666
C36 Zn2 2.534(4) 2_655
